data_1567907
loop_
_publ_author_name
'Norouziyanlakvan, Somayeh'
'Ferguson, Jonathan'
'Richeson, Darrin'

_publ_section_title
;
 Electrocatalytic hydrogen production from neutral water using an aqueous
 Ni(ii) pincer complex
;
_journal_issue 24
_journal_name_full 'Catalysis Science &amp; Technology'
_journal_page_first 7494
_journal_page_last 7500
_journal_paper_doi 10.1039/D2CY01504H
_journal_volume 12
_journal_year 2022
_chemical_formula_sum 'C21 H19 Br2 N3 Ni'
_chemical_formula_weight 531.92
_space_group_crystal_system monoclinic
_space_group_IT_number 15
_space_group_name_Hall '-C 2yc'
_space_group_name_H-M_alt 'C 1 2/c 1'
_atom_sites_solution_hydrogens geom
_atom_sites_solution_primary direct
_audit_update_record
;
2022-08-09 deposited with the CCDC.	2022-11-07 downloaded from the CCDC.
;
_cell_angle_alpha 90
_cell_angle_beta 102.9980(10)
_cell_angle_gamma 90
_cell_formula_units_Z 4
_cell_length_a 15.9809(5)
_cell_length_b 8.5994(3)
_cell_length_c 15.5441(5)
_cell_measurement_reflns_used 7181
_cell_measurement_temperature 203(2)
_cell_measurement_theta_max 30.50
_cell_measurement_theta_min 2.62
_cell_volume 2081.43(12)
_computing_cell_refinement 'Bruker SAINT'
_computing_data_collection 'Bruker APEX3'
_computing_data_reduction 'Bruker SAINT'
_computing_structure_refinement 'SHELXL-2018/3 (Sheldrick, 2018)'
_computing_structure_solution
; 
 SHELXT 2014/5 (Sheldrick, 2014)
;
_diffrn_ambient_temperature 203(2)
_diffrn_measured_fraction_theta_full 0.999
_diffrn_measured_fraction_theta_max 0.996
_diffrn_measurement_device_type 'Bruker APEX-II CCD'
_diffrn_measurement_method '\w and \phi scans'
_diffrn_radiation_monochromator graphite
_diffrn_radiation_type MoK\a
_diffrn_radiation_wavelength 0.71073
_diffrn_reflns_av_unetI/netI 0.0122
_diffrn_reflns_Laue_measured_fraction_full 0.999
_diffrn_reflns_Laue_measured_fraction_max 0.996
_diffrn_reflns_limit_h_max 18
_diffrn_reflns_limit_h_min -19
_diffrn_reflns_limit_k_max 10
_diffrn_reflns_limit_k_min 0
_diffrn_reflns_limit_l_max 18
_diffrn_reflns_limit_l_min 0
_diffrn_reflns_number 1913
_diffrn_reflns_point_group_measured_fraction_full 0.999
_diffrn_reflns_point_group_measured_fraction_max 0.996
_diffrn_reflns_theta_full 25.242
_diffrn_reflns_theta_max 25.390
_diffrn_reflns_theta_min 2.616
_exptl_absorpt_coefficient_mu 4.782
_exptl_absorpt_correction_T_max 0.745209
_exptl_absorpt_correction_T_min 0.582612
_exptl_absorpt_correction_type multi-scan
_exptl_absorpt_process_details SADABS
_exptl_crystal_colour purple
_exptl_crystal_density_diffrn 1.697
_exptl_crystal_description block
_exptl_crystal_F_000 1056
_exptl_crystal_size_max 0.409
_exptl_crystal_size_mid 0.252
_exptl_crystal_size_min 0.21
_refine_diff_density_max 0.481
_refine_diff_density_min -0.413
_refine_diff_density_rms 0.069
_refine_ls_abs_structure_details none
_refine_ls_extinction_method none
_refine_ls_goodness_of_fit_ref 1.105
_refine_ls_hydrogen_treatment constr
_refine_ls_matrix_type full
_refine_ls_number_parameters 126
_refine_ls_number_reflns 1913
_refine_ls_number_restraints 0
_refine_ls_restrained_S_all 1.105
_refine_ls_R_factor_all 0.0284
_refine_ls_R_factor_gt 0.0244
_refine_ls_shift/su_max 0.001
_refine_ls_shift/su_mean 0.000
_refine_ls_structure_factor_coef Fsqd
_refine_ls_weighting_details 'w=1/[\s^2^(Fo^2^)+(0.0309P)^2^+3.2499P] where P=(Fo^2^+2Fc^2^)/3'
_refine_ls_weighting_scheme calc
_refine_ls_wR_factor_gt 0.0616
_refine_ls_wR_factor_ref 0.0650
_reflns_Friedel_coverage 0.000
_reflns_number_gt 1747
_reflns_number_total 1913
_reflns_threshold_expression 'I > 2\s(I)'
_cod_data_source_file d2cy01504h2.cif
_cod_data_source_block K0960_0m_4_a
_cod_depositor_comments 'Adding full bibliography for 1567907.cif.'
_cod_original_sg_symbol_H-M 'C 2/c'
_cod_database_code 1567907
_shelx_space_group_comment
;
The symmetry employed for this shelxl refinement is uniquely defined
by the following loop, which should always be used as a source of
symmetry information in preference to the above space-group names.
They are only intended as comments.
;
_shelx_shelxl_version_number 2018/3

loop_
_space_group_symop_operation_xyz
'x, y, z'
'-x, y, -z+1/2'
'x+1/2, y+1/2, z'
'-x+1/2, y+1/2, -z+1/2'
'-x, -y, -z'
'x, -y, z-1/2'
'-x+1/2, -y+1/2, -z'
'x+1/2, -y+1/2, z-1/2'

loop_
_atom_site_label
_atom_site_type_symbol
_atom_site_fract_x
_atom_site_fract_y
_atom_site_fract_z
_atom_site_U_iso_or_equiv
_atom_site_adp_type
_atom_site_occupancy
_atom_site_site_symmetry_order
_atom_site_calc_flag
_atom_site_refinement_flags_posn
_atom_site_refinement_flags_adp
_atom_site_refinement_flags_occupancy
_atom_site_disorder_assembly
_atom_site_disorder_group
Br1 Br 0.61529(2) 0.74239(4) 0.36020(2) 0.03857(11) Uani 1 1 d . . . . .
Ni1 Ni 0.500000 0.63613(5) 0.250000 0.02412(13) Uani 1 2 d S T P . .
N1 N 0.500000 0.4097(3) 0.250000 0.0255(6) Uani 1 2 d S T P . .
N2 N 0.41830(15) 0.5853(3) 0.33606(16) 0.0270(5) Uani 1 1 d . . . . .
C1 C 0.500000 0.0941(5) 0.250000 0.0537(13) Uani 1 2 d S T P . .
H1 H 0.500000 -0.015242 0.250000 0.064 Uiso 1 2 calc R U P . .
C2 C 0.4508(3) 0.1733(4) 0.2982(3) 0.0450(8) Uani 1 1 d . . . . .
H2 H 0.417076 0.119345 0.330689 0.054 Uiso 1 1 calc R U . . .
C3 C 0.4526(2) 0.3347(3) 0.2976(3) 0.0290(6) Uani 1 1 d . . . . .
C4 C 0.40491(19) 0.4404(3) 0.3455(2) 0.0290(6) Uani 1 1 d . . . . .
C5 C 0.3472(2) 0.3738(4) 0.3992(3) 0.0455(8) Uani 1 1 d . . . . .
H5A H 0.373230 0.281059 0.429347 0.068 Uiso 1 1 calc R U . . .
H5B H 0.292340 0.347138 0.360824 0.068 Uiso 1 1 calc R U . . .
H5C H 0.338329 0.449803 0.442423 0.068 Uiso 1 1 calc R U . . .
C6 C 0.3756(2) 0.7021(3) 0.3765(2) 0.0298(6) Uani 1 1 d . . . . .
C7 C 0.2916(3) 0.7401(5) 0.3412(3) 0.0553(14) Uani 1 1 d . . . . .
H7 H 0.259785 0.684265 0.292801 0.066 Uiso 1 1 calc R U . . .
C8 C 0.2540(3) 0.8612(6) 0.3774(3) 0.0617(12) Uani 1 1 d . . . . .
H8 H 0.196540 0.887680 0.352784 0.074 Uiso 1 1 calc R U . . .
C9 C 0.2990(3) 0.9430(4) 0.4484(3) 0.0471(8) Uani 1 1 d . . . . .
H9 H 0.272675 1.024724 0.472678 0.057 Uiso 1 1 calc R U . . .
C10 C 0.3824(3) 0.9043(5) 0.4835(3) 0.0525(10) Uani 1 1 d . . . . .
H10 H 0.413697 0.959273 0.532521 0.063 Uiso 1 1 calc R U . . .
C11 C 0.4216(3) 0.7844(5) 0.4473(3) 0.0462(9) Uani 1 1 d . . . . .
H11 H 0.479405 0.759540 0.471158 0.055 Uiso 1 1 calc R U . . .

loop_
_atom_site_aniso_label
_atom_site_aniso_U_11
_atom_site_aniso_U_22
_atom_site_aniso_U_33
_atom_site_aniso_U_23
_atom_site_aniso_U_13
_atom_site_aniso_U_12
Br1 0.0277(2) 0.0517(2) 0.0349(2) -0.00826(13) 0.00405(12) -0.00014(12)
Ni1 0.0270(3) 0.0186(2) 0.0290(3) 0.000 0.01105(18) 0.000
N1 0.0277(18) 0.0197(15) 0.0275(18) 0.000 0.0029(12) 0.000
N2 0.0254(12) 0.0311(13) 0.0257(12) 0.0005(11) 0.0084(9) 0.0011(11)
C1 0.075(4) 0.021(2) 0.063(4) 0.000 0.009(3) 0.000
C2 0.056(2) 0.0269(17) 0.049(2) 0.007(2) 0.0060(15) -0.011(2)
C3 0.0299(15) 0.0250(15) 0.0290(15) 0.0059(18) -0.0002(11) -0.0032(17)
C4 0.0266(14) 0.0345(16) 0.0246(14) 0.0052(14) 0.0029(10) -0.0040(13)
C5 0.0435(19) 0.0496(19) 0.0472(19) 0.0100(19) 0.0185(14) -0.0104(18)
C6 0.0283(15) 0.0379(15) 0.0266(14) 0.0017(18) 0.0130(11) 0.0013(17)
C7 0.036(2) 0.083(4) 0.044(2) -0.0190(19) 0.003(2) 0.0127(18)
C8 0.041(2) 0.089(3) 0.054(2) -0.008(2) 0.0065(17) 0.030(2)
C9 0.050(2) 0.050(2) 0.050(2) 0.0014(19) 0.0285(16) 0.0162(19)
C10 0.050(2) 0.058(3) 0.053(2) -0.0218(19) 0.0200(18) 0.0000(19)
C11 0.0321(19) 0.060(2) 0.045(2) -0.0138(19) 0.0060(17) 0.0088(18)

loop_
_atom_type_symbol
_atom_type_description
_atom_type_scat_dispersion_real
_atom_type_scat_dispersion_imag
_atom_type_scat_source
C C 0.0033 0.0016 'International Tables Vol C Tables 4.2.6.8 and 6.1.1.4'
H H 0.0000 0.0000 'International Tables Vol C Tables 4.2.6.8 and 6.1.1.4'
Br Br -0.2901 2.4595 'International Tables Vol C Tables 4.2.6.8 and 6.1.1.4'
N N 0.0061 0.0033 'International Tables Vol C Tables 4.2.6.8 and 6.1.1.4'
Ni Ni 0.3393 1.1124 'International Tables Vol C Tables 4.2.6.8 and 6.1.1.4'

loop_
_geom_angle_atom_site_label_1
_geom_angle_atom_site_label_2
_geom_angle_atom_site_label_3
_geom_angle
_geom_angle_site_symmetry_1
_geom_angle_site_symmetry_3
_geom_angle_publ_flag
N1 Ni1 N2 78.07(6) . . ?
N1 Ni1 N2 78.07(6) . 2_655 ?
N2 Ni1 N2 156.15(12) . 2_655 ?
N1 Ni1 Br1 112.412(13) . . ?
N2 Ni1 Br1 96.40(7) . . ?
N2 Ni1 Br1 92.64(7) 2_655 . ?
N1 Ni1 Br1 112.411(13) . 2_655 ?
N2 Ni1 Br1 92.64(7) . 2_655 ?
N2 Ni1 Br1 96.40(7) 2_655 2_655 ?
Br1 Ni1 Br1 135.18(3) . 2_655 ?
C3 N1 C3 122.3(3) . 2_655 ?
C3 N1 Ni1 118.83(16) . . ?
C3 N1 Ni1 118.84(16) 2_655 . ?
C4 N2 C6 121.5(2) . . ?
C4 N2 Ni1 114.67(18) . . ?
C6 N2 Ni1 123.65(17) . . ?
C2 C1 C2 120.9(4) 2_655 . ?
C2 C1 H1 119.6 2_655 . ?
C2 C1 H1 119.6 . . ?
C1 C2 C3 118.3(3) . . ?
C1 C2 H2 120.8 . . ?
C3 C2 H2 120.8 . . ?
N1 C3 C2 120.1(3) . . ?
N1 C3 C4 113.5(2) . . ?
C2 C3 C4 126.4(3) . . ?
N2 C4 C3 114.8(2) . . ?
N2 C4 C5 125.4(3) . . ?
C3 C4 C5 119.8(2) . . ?
C4 C5 H5A 109.5 . . ?
C4 C5 H5B 109.5 . . ?
H5A C5 H5B 109.5 . . ?
C4 C5 H5C 109.5 . . ?
H5A C5 H5C 109.5 . . ?
H5B C5 H5C 109.5 . . ?
C7 C6 C11 119.8(3) . . ?
C7 C6 N2 120.7(3) . . ?
C11 C6 N2 119.3(3) . . ?
C6 C7 C8 119.5(4) . . ?
C6 C7 H7 120.2 . . ?
C8 C7 H7 120.2 . . ?
C9 C8 C7 121.2(4) . . ?
C9 C8 H8 119.4 . . ?
C7 C8 H8 119.4 . . ?
C10 C9 C8 119.0(3) . . ?
C10 C9 H9 120.5 . . ?
C8 C9 H9 120.5 . . ?
C9 C10 C11 120.6(4) . . ?
C9 C10 H10 119.7 . . ?
C11 C10 H10 119.7 . . ?
C6 C11 C10 119.9(4) . . ?
C6 C11 H11 120.1 . . ?
C10 C11 H11 120.1 . . ?

loop_
_geom_bond_atom_site_label_1
_geom_bond_atom_site_label_2
_geom_bond_distance
_geom_bond_site_symmetry_2
_geom_bond_publ_flag
Br1 Ni1 2.3967(3) . ?
Ni1 N1 1.947(3) . ?
Ni1 N2 2.114(2) . ?
Ni1 N2 2.114(2) 2_655 ?
N1 C3 1.338(3) . ?
N1 C3 1.338(3) 2_655 ?
N2 C4 1.278(4) . ?
N2 C6 1.436(3) . ?
C1 C2 1.382(4) 2_655 ?
C1 C2 1.382(4) . ?
C1 H1 0.9400 . ?
C2 C3 1.388(4) . ?
C2 H2 0.9400 . ?
C3 C4 1.489(4) . ?
C4 C5 1.491(4) . ?
C5 H5A 0.9700 . ?
C5 H5B 0.9700 . ?
C5 H5C 0.9700 . ?
C6 C7 1.370(6) . ?
C6 C11 1.374(6) . ?
C7 C8 1.383(5) . ?
C7 H7 0.9400 . ?
C8 C9 1.369(6) . ?
C8 H8 0.9400 . ?
C9 C10 1.363(6) . ?
C9 H9 0.9400 . ?
C10 C11 1.390(5) . ?
C10 H10 0.9400 . ?
C11 H11 0.9400 . ?

loop_
_geom_hbond_atom_site_label_D
_geom_hbond_atom_site_label_H
_geom_hbond_atom_site_label_A
_geom_hbond_distance_DH
_geom_hbond_distance_HA
_geom_hbond_distance_DA
_geom_hbond_angle_DHA
_geom_hbond_site_symmetry_A
_geom_hbond_publ_flag
C5 H5B Br1 0.97 2.97 3.790(4) 143.3 3_445 yes
C11 H11 Br1 0.94 3.07 3.665(4) 123.1 . yes

loop_
_geom_torsion_atom_site_label_1
_geom_torsion_atom_site_label_2
_geom_torsion_atom_site_label_3
_geom_torsion_atom_site_label_4
_geom_torsion
_geom_torsion_site_symmetry_1
_geom_torsion_site_symmetry_2
_geom_torsion_site_symmetry_3
_geom_torsion_site_symmetry_4
_geom_torsion_publ_flag
C2 C1 C2 C3 -0.5(2) 2_655 . . . ?
C3 N1 C3 C2 -0.5(2) 2_655 . . . ?
Ni1 N1 C3 C2 179.5(2) . . . . ?
C3 N1 C3 C4 180.0(4) 2_655 . . . ?
Ni1 N1 C3 C4 0.0(4) . . . . ?
C1 C2 C3 N1 1.0(4) . . . . ?
C1 C2 C3 C4 -179.6(5) . . . . ?
C6 N2 C4 C3 178.6(3) . . . . ?
Ni1 N2 C4 C3 2.8(4) . . . . ?
C6 N2 C4 C5 -1.5(5) . . . . ?
Ni1 N2 C4 C5 -177.3(3) . . . . ?
N1 C3 C4 N2 -1.9(5) . . . . ?
C2 C3 C4 N2 178.6(3) . . . . ?
N1 C3 C4 C5 178.1(3) . . . . ?
C2 C3 C4 C5 -1.3(5) . . . . ?
C4 N2 C6 C7 -77.1(4) . . . . ?
Ni1 N2 C6 C7 98.3(3) . . . . ?
C4 N2 C6 C11 107.8(4) . . . . ?
Ni1 N2 C6 C11 -76.8(4) . . . . ?
C11 C6 C7 C8 0.0(7) . . . . ?
N2 C6 C7 C8 -175.0(4) . . . . ?
C6 C7 C8 C9 -0.6(7) . . . . ?
C7 C8 C9 C10 0.3(7) . . . . ?
C8 C9 C10 C11 0.5(6) . . . . ?
C7 C6 C11 C10 0.8(7) . . . . ?
N2 C6 C11 C10 175.9(3) . . . . ?
C9 C10 C11 C6 -1.1(7) . . . . ?
